data_7229446
loop_
_publ_author_name
'Rok, Magdalena'
'Szklarz, Przemyslaw'
'Moskwa, Marcin'
'Kijewska, Monika'
'Baran, Jan'
'Bator, Grazyna'
'Medycki, Wojciech'
'Zamponi, Michaela'

_publ_section_title
;
 Structures and phase transitions in the neat
 4,4'-di-tert-butyl-2,2'-bipyridyl and in its molecular complexes with
 either brom- or iodanilic acid
;
_journal_name_full CrystEngComm
_journal_paper_doi 10.1039/C7CE01481C
_journal_year 2017
_chemical_formula_moiety 'C18 H24 N2'
_chemical_formula_sum 'C18 H24 N2'
_chemical_formula_weight 268.39
_chemical_name_common 4,4'-di-tert-butyl-2,2'-bipyridyl
_chemical_name_systematic
;
 ?
;
_space_group_crystal_system monoclinic
_space_group_IT_number 14
_space_group_name_Hall '-P 2ybc'
_space_group_name_H-M_alt 'P 1 21/c 1'
_symmetry_space_group_name_Hall '-P 2ybc'
_symmetry_space_group_name_H-M 'P 1 21/c 1'
_atom_sites_solution_hydrogens mixed
_audit_creation_method SHELXL-2013
_audit_update_record
;
2017-08-07 deposited with the CCDC.
2017-10-31 downloaded from the CCDC.
;
_cell_angle_alpha 90
_cell_angle_beta 99.492(3)
_cell_angle_gamma 90
_cell_formula_units_Z 4
_cell_length_a 10.2682(3)
_cell_length_b 6.2802(3)
_cell_length_c 24.5507(9)
_cell_measurement_reflns_used 1813
_cell_measurement_temperature 130(2)
_cell_measurement_theta_max 30.7010
_cell_measurement_theta_min 2.8212
_cell_volume 1561.51(11)
_computing_structure_refinement 'SHELXL-2013 (Sheldrick, 2013)'
_diffrn_ambient_temperature 130(2)
_diffrn_detector_area_resol_mean 10.3456
_diffrn_measured_fraction_theta_full 0.976
_diffrn_measured_fraction_theta_max 0.878
_diffrn_measurement_device_type 'Xcalibur, Ruby'
_diffrn_measurement_method '\w scans'
_diffrn_radiation_monochromator graphite
_diffrn_radiation_source 'Enhance (Mo) X-ray Source'
_diffrn_radiation_type MoK\a
_diffrn_radiation_wavelength 0.71073
_diffrn_reflns_av_R_equivalents 0.0298
_diffrn_reflns_av_unetI/netI 0.0687
_diffrn_reflns_Laue_measured_fraction_full 0.976
_diffrn_reflns_Laue_measured_fraction_max 0.878
_diffrn_reflns_limit_h_max 13
_diffrn_reflns_limit_h_min -13
_diffrn_reflns_limit_k_max 6
_diffrn_reflns_limit_k_min -8
_diffrn_reflns_limit_l_max 34
_diffrn_reflns_limit_l_min -23
_diffrn_reflns_number 7630
_diffrn_reflns_point_group_measured_fraction_full 0.976
_diffrn_reflns_point_group_measured_fraction_max 0.878
_diffrn_reflns_theta_full 27.000
_diffrn_reflns_theta_max 30.770
_diffrn_reflns_theta_min 2.827
_exptl_absorpt_coefficient_mu 0.067
_exptl_absorpt_correction_type none
_exptl_crystal_colour colourless
_exptl_crystal_density_diffrn 1.142
_exptl_crystal_description blocks
_exptl_crystal_F_000 584
_exptl_crystal_size_max 0.259
_exptl_crystal_size_mid 0.212
_exptl_crystal_size_min 0.152
_refine_diff_density_max 0.376
_refine_diff_density_min -0.241
_refine_diff_density_rms 0.051
_refine_ls_extinction_method none
_refine_ls_goodness_of_fit_ref 1.042
_refine_ls_hydrogen_treatment mixed
_refine_ls_matrix_type full
_refine_ls_number_parameters 211
_refine_ls_number_reflns 4273
_refine_ls_number_restraints 0
_refine_ls_restrained_S_all 1.042
_refine_ls_R_factor_all 0.1167
_refine_ls_R_factor_gt 0.0677
_refine_ls_shift/su_max 0.000
_refine_ls_shift/su_mean 0.000
_refine_ls_structure_factor_coef Fsqd
_refine_ls_weighting_details 'w=1/[\s^2^(Fo^2^)+(0.0660P)^2^+0.4210P] where P=(Fo^2^+2Fc^2^)/3'
_refine_ls_weighting_scheme calc
_refine_ls_wR_factor_gt 0.1495
_refine_ls_wR_factor_ref 0.1824
_reflns_Friedel_coverage 0.000
_reflns_number_gt 2606
_reflns_number_total 4273
_reflns_threshold_expression 'I > 2\s(I)'
_cod_data_source_file c7ce01481c2.cif
_cod_data_source_block dtbbp130
_cod_database_code 7229446
_shelx_space_group_comment
;
The symmetry employed for this shelxl refinement is uniquely defined
by the following loop, which should always be used as a source of
symmetry information in preference to the above space-group names.
They are only intended as comments.
;
_shelxl_version_number 2013-4

loop_
_space_group_symop_operation_xyz
'x, y, z'
'-x, y+1/2, -z+1/2'
'-x, -y, -z'
'x, -y-1/2, z-1/2'

loop_
_atom_site_label
_atom_site_type_symbol
_atom_site_fract_x
_atom_site_fract_y
_atom_site_fract_z
_atom_site_U_iso_or_equiv
_atom_site_adp_type
_atom_site_occupancy
_atom_site_site_symmetry_order
_atom_site_calc_flag
_atom_site_refinement_flags_posn
_atom_site_refinement_flags_adp
N2 N 0.17434(14) 0.2993(2) 0.24083(6) 0.0208(3) Uani 1 1 d . .
C21 C 0.21498(16) 0.4857(3) 0.26449(7) 0.0183(4) Uani 1 1 d . .
C31 C 0.18834(17) 0.5468(3) 0.31628(7) 0.0202(4) Uani 1 1 d . .
H31 H 0.2189(19) 0.684(3) 0.3302(8) 0.021(5) Uiso 1 1 d . .
C41 C 0.11456(16) 0.4153(3) 0.34519(7) 0.0195(4) Uani 1 1 d . .
C51 C 0.07353(17) 0.2206(3) 0.32022(8) 0.0218(4) Uani 1 1 d . .
H51 H 0.018(2) 0.117(3) 0.3388(8) 0.027(5) Uiso 1 1 d . .
C61 C 0.10619(17) 0.1704(3) 0.26938(8) 0.0213(4) Uani 1 1 d . .
H61 H 0.0796(18) 0.032(3) 0.2510(8) 0.019(5) Uiso 1 1 d . .
C71 C 0.07474(17) 0.4792(3) 0.40020(7) 0.0228(4) Uani 1 1 d . .
C76 C 0.1051(3) 0.3008(4) 0.44214(10) 0.0589(8) Uani 1 1 d . .
H761 H 0.1996 0.2674 0.4473 0.088 Uiso 1 1 calc R U
H762 H 0.0540 0.1740 0.4287 0.088 Uiso 1 1 calc R U
H763 H 0.0813 0.3458 0.4774 0.088 Uiso 1 1 calc R U
C75 C 0.1467(3) 0.6782(4) 0.42458(11) 0.0583(8) Uani 1 1 d . .
H751 H 0.1179 0.7136 0.4596 0.087 Uiso 1 1 calc R U
H752 H 0.1265 0.7971 0.3987 0.087 Uiso 1 1 calc R U
H753 H 0.2421 0.6520 0.4311 0.087 Uiso 1 1 calc R U
C77 C -0.0733(2) 0.5236(5) 0.38994(10) 0.0544(8) Uani 1 1 d . .
H771 H -0.1210 0.3944 0.3759 0.082 Uiso 1 1 calc R U
H772 H -0.0929 0.6381 0.3627 0.082 Uiso 1 1 calc R U
H773 H -0.1012 0.5668 0.4246 0.082 Uiso 1 1 calc R U
N1 N 0.32847(14) 0.8154(2) 0.25595(6) 0.0210(3) Uani 1 1 d . .
C12 C 0.28992(16) 0.6281(3) 0.23222(7) 0.0188(4) Uani 1 1 d . .
C13 C 0.31741(17) 0.5667(3) 0.18072(8) 0.0201(4) Uani 1 1 d . .
H13 H 0.2861(19) 0.425(3) 0.1661(8) 0.024(5) Uiso 1 1 d . .
C14 C 0.38884(16) 0.7019(3) 0.15136(7) 0.0197(4) Uani 1 1 d . .
C15 C 0.42900(17) 0.8957(3) 0.17648(8) 0.0222(4) Uani 1 1 d . .
H15 H 0.477(2) 1.004(3) 0.1589(9) 0.036(6) Uiso 1 1 d . .
C16 C 0.39615(17) 0.9449(3) 0.22761(8) 0.0227(4) Uani 1 1 d . .
H16 H 0.4203(19) 1.087(3) 0.2462(8) 0.023(5) Uiso 1 1 d . .
C17 C 0.42709(17) 0.6366(3) 0.09618(8) 0.0230(4) Uani 1 1 d . .
C72 C 0.4391(3) 0.8300(4) 0.05956(10) 0.0507(7) Uani 1 1 d . .
H721 H 0.4571 0.7823 0.0235 0.076 Uiso 1 1 calc R U
H722 H 0.5116 0.9209 0.0771 0.076 Uiso 1 1 calc R U
H723 H 0.3563 0.9108 0.0545 0.076 Uiso 1 1 calc R U
C73 C 0.3259(2) 0.4852(4) 0.06443(9) 0.0486(7) Uani 1 1 d . .
H731 H 0.3224 0.3540 0.0857 0.073 Uiso 1 1 calc R U
H732 H 0.3515 0.4512 0.0287 0.073 Uiso 1 1 calc R U
H733 H 0.2388 0.5532 0.0584 0.073 Uiso 1 1 calc R U
C74 C 0.5608(2) 0.5244(4) 0.10819(10) 0.0484(7) Uani 1 1 d . .
H741 H 0.5548 0.4023 0.1325 0.073 Uiso 1 1 calc R U
H742 H 0.6277 0.6241 0.1263 0.073 Uiso 1 1 calc R U
H743 H 0.5857 0.4749 0.0735 0.073 Uiso 1 1 calc R U

loop_
_atom_site_aniso_label
_atom_site_aniso_U_11
_atom_site_aniso_U_22
_atom_site_aniso_U_33
_atom_site_aniso_U_23
_atom_site_aniso_U_13
_atom_site_aniso_U_12
N2 0.0212(7) 0.0207(8) 0.0216(8) -0.0022(6) 0.0069(6) 0.0001(6)
C21 0.0154(7) 0.0211(9) 0.0189(9) -0.0011(7) 0.0042(7) 0.0007(7)
C31 0.0194(8) 0.0217(9) 0.0198(9) -0.0020(7) 0.0035(7) -0.0020(7)
C41 0.0178(8) 0.0237(10) 0.0174(9) 0.0019(7) 0.0040(7) 0.0026(7)
C51 0.0183(8) 0.0235(10) 0.0238(10) 0.0031(8) 0.0041(7) 0.0001(7)
C61 0.0193(8) 0.0217(10) 0.0232(9) -0.0011(8) 0.0042(7) -0.0013(7)
C71 0.0238(9) 0.0278(10) 0.0182(9) 0.0000(8) 0.0077(7) 0.0003(7)
C76 0.101(2) 0.0555(17) 0.0263(13) 0.0105(12) 0.0272(14) 0.0252(16)
C75 0.0753(18) 0.0682(19) 0.0393(15) -0.0271(13) 0.0331(14) -0.0342(15)
C77 0.0331(12) 0.098(2) 0.0337(13) -0.0128(14) 0.0105(10) 0.0150(13)
N1 0.0193(7) 0.0219(8) 0.0229(8) -0.0027(6) 0.0064(6) -0.0007(6)
C12 0.0157(7) 0.0224(9) 0.0189(9) -0.0010(7) 0.0043(7) 0.0018(7)
C13 0.0199(8) 0.0200(9) 0.0210(9) -0.0031(7) 0.0047(7) -0.0002(7)
C14 0.0176(8) 0.0239(10) 0.0180(9) 0.0018(7) 0.0043(7) 0.0021(7)
C15 0.0194(8) 0.0220(10) 0.0258(10) 0.0031(8) 0.0056(7) -0.0004(7)
C16 0.0208(8) 0.0219(10) 0.0262(10) -0.0035(8) 0.0063(7) -0.0015(7)
C17 0.0239(9) 0.0279(10) 0.0190(9) 0.0013(8) 0.0090(7) -0.0006(7)
C72 0.090(2) 0.0403(14) 0.0279(12) 0.0055(10) 0.0268(13) 0.0027(13)
C73 0.0491(14) 0.0725(18) 0.0280(12) -0.0197(12) 0.0180(11) -0.0250(13)
C74 0.0403(13) 0.0761(19) 0.0316(13) 0.0001(12) 0.0136(10) 0.0237(12)

loop_
_atom_type_symbol
_atom_type_description
_atom_type_scat_dispersion_real
_atom_type_scat_dispersion_imag
_atom_type_scat_source
C C 0.0033 0.0016 'International Tables Vol C Tables 4.2.6.8 and 6.1.1.4'
H H 0.0000 0.0000 'International Tables Vol C Tables 4.2.6.8 and 6.1.1.4'
N N 0.0061 0.0033 'International Tables Vol C Tables 4.2.6.8 and 6.1.1.4'

loop_
_geom_angle_atom_site_label_1
_geom_angle_atom_site_label_2
_geom_angle_atom_site_label_3
_geom_angle
C61 N2 C21 116.88(16)
N2 C21 C31 122.65(17)
N2 C21 C12 116.38(15)
C31 C21 C12 120.97(16)
C41 C31 C21 120.38(17)
C31 C41 C51 116.39(17)
C31 C41 C71 122.84(16)
C51 C41 C71 120.74(16)
C61 C51 C41 119.63(18)
N2 C61 C51 124.04(17)
C76 C71 C75 107.86(19)
C76 C71 C77 109.5(2)
C75 C71 C77 108.7(2)
C76 C71 C41 110.50(17)
C75 C71 C41 112.32(16)
C77 C71 C41 107.87(15)
C16 N1 C12 116.62(16)
N1 C12 C13 123.13(17)
N1 C12 C21 115.86(16)
C13 C12 C21 121.01(16)
C12 C13 C14 120.08(17)
C15 C14 C13 116.36(17)
C15 C14 C17 121.73(17)
C13 C14 C17 121.84(16)
C16 C15 C14 119.74(18)
N1 C16 C15 124.06(17)
C73 C17 C14 111.58(16)
C73 C17 C74 109.05(19)
C14 C17 C74 107.88(15)
C73 C17 C72 108.00(18)
C14 C17 C72 111.44(17)
C74 C17 C72 108.8(2)

loop_
_geom_bond_atom_site_label_1
_geom_bond_atom_site_label_2
_geom_bond_distance
N2 C61 1.341(2)
N2 C21 1.342(2)
C21 C31 1.398(3)
C21 C12 1.490(2)
C31 C41 1.392(3)
C41 C51 1.401(3)
C41 C71 1.528(3)
C51 C61 1.381(3)
C71 C76 1.519(3)
C71 C75 1.523(3)
C71 C77 1.525(3)
N1 C16 1.337(2)
N1 C12 1.343(2)
C12 C13 1.394(3)
C13 C14 1.398(3)
C14 C15 1.396(3)
C14 C17 1.528(3)
C15 C16 1.387(3)
C17 C73 1.524(3)
C17 C74 1.528(3)
C17 C72 1.528(3)
